data_7248304
loop_
_publ_author_name
'Marner, Michael'
'Kulhanek, Niclas'
'Eichberg, Johanna'
'Hardes, Kornelia'
'Dal-Molin, Michael'
'Rybniker, Jan'
'Kirchner, Michael'
'Sch\"aberle, Till'
'Goettlich, Richard'

_publ_section_title
;
 Design, synthesis and antimycobacterial activity of
 Imidazo[1,5-a]quinolines and their Zinc-complexes
;
_journal_name_full 'RSC Medicinal Chemistry'
_journal_paper_doi 10.1039/D4MD00086B
_journal_year 2024
_chemical_formula_sum 'C93 H72 Cl12 Fe4 N12'
_chemical_formula_weight 2006.42
_space_group_crystal_system monoclinic
_space_group_IT_number 4
_space_group_name_Hall 'P 2yb'
_space_group_name_H-M_alt 'P 1 21 1'
_atom_sites_solution_hydrogens geom
_atom_sites_solution_primary dual
_atom_sites_solution_secondary difmap
_audit_creation_method SHELXL-2018/3
_audit_update_record
;
2023-07-25 deposited with the CCDC.	2024-03-11 downloaded from the CCDC.
;
_cell_angle_alpha 90
_cell_angle_beta 114.910(6)
_cell_angle_gamma 90
_cell_formula_units_Z 2
_cell_length_a 14.6450(18)
_cell_length_b 20.687(3)
_cell_length_c 15.733(2)
_cell_measurement_reflns_used 7400
_cell_measurement_temperature 125(2)
_cell_measurement_theta_max 28.28
_cell_measurement_theta_min 2.53
_cell_volume 4323.1(10)
_computing_cell_refinement 'SAINT 8.40A (Bruker-AXS, 2017)'
_computing_data_collection 'APEX3 v2019.1-0 (Bruker-AXS, 2017)'
_computing_data_reduction 'SAINT 8.40A (Bruker-AXS, 2017)'
_computing_molecular_graphics 'Bruker SHELXTL'
_computing_publication_material 'Bruker SHELXTL'
_computing_structure_refinement 'SHELXL-2018/3 (Sheldrick, 2018)'
_computing_structure_solution 'SHELXT 2018/2 (Sheldrick, 2018)'
_diffrn_ambient_temperature 125(2)
_diffrn_detector_area_resol_mean 10.4167
_diffrn_measured_fraction_theta_full 0.999
_diffrn_measured_fraction_theta_max 0.998
_diffrn_measurement_device_type 'Bruker PHOTON100'
_diffrn_measurement_method '\f and \w scans'
_diffrn_radiation_type MoK\a
_diffrn_radiation_wavelength 0.71073
_diffrn_reflns_av_R_equivalents 0.0485
_diffrn_reflns_av_unetI/netI 0.0437
_diffrn_reflns_Laue_measured_fraction_full 0.999
_diffrn_reflns_Laue_measured_fraction_max 0.998
_diffrn_reflns_limit_h_max 19
_diffrn_reflns_limit_h_min -19
_diffrn_reflns_limit_k_max 27
_diffrn_reflns_limit_k_min -27
_diffrn_reflns_limit_l_max 20
_diffrn_reflns_limit_l_min -20
_diffrn_reflns_number 93776
_diffrn_reflns_point_group_measured_fraction_full 0.998
_diffrn_reflns_point_group_measured_fraction_max 0.996
_diffrn_reflns_theta_full 25.242
_diffrn_reflns_theta_max 28.323
_diffrn_reflns_theta_min 1.874
_diffrn_source 'I\mS micro-focus sealed tube, multilayer optics'
_exptl_absorpt_coefficient_mu 1.085
_exptl_absorpt_correction_T_max 0.7457
_exptl_absorpt_correction_T_min 0.6202
_exptl_absorpt_correction_type multi-scan
_exptl_absorpt_process_details 'SADABS 2016/2(Sheldrick, 2016)'
_exptl_crystal_colour black
_exptl_crystal_density_diffrn 1.541
_exptl_crystal_density_method 'not measured'
_exptl_crystal_description block
_exptl_crystal_F_000 2044
_exptl_crystal_size_max 0.440
_exptl_crystal_size_mid 0.316
_exptl_crystal_size_min 0.116
_refine_diff_density_max 1.916
_refine_diff_density_min -0.753
_refine_diff_density_rms 0.091
_refine_ls_abs_structure_details
; 
 Refined as an inversion twin. 
;
_refine_ls_abs_structure_Flack 0.074(14)
_refine_ls_extinction_method none
_refine_ls_goodness_of_fit_ref 1.023
_refine_ls_hydrogen_treatment mixed
_refine_ls_matrix_type full
_refine_ls_number_parameters 1140
_refine_ls_number_reflns 21460
_refine_ls_number_restraints 73
_refine_ls_restrained_S_all 1.028
_refine_ls_R_factor_all 0.0488
_refine_ls_R_factor_gt 0.0457
_refine_ls_shift/su_max 0.015
_refine_ls_shift/su_mean 0.000
_refine_ls_structure_factor_coef Fsqd
_refine_ls_weighting_details 'w=1/[\s^2^(Fo^2^)+(0.0702P)^2^+5.0057P] where P=(Fo^2^+2Fc^2^)/3'
_refine_ls_weighting_scheme calc
_refine_ls_wR_factor_gt 0.1213
_refine_ls_wR_factor_ref 0.1234
_reflns_Friedel_coverage 0.945
_reflns_Friedel_fraction_full 0.997
_reflns_Friedel_fraction_max 0.995
_reflns_number_gt 20140
_reflns_number_total 21460
_reflns_threshold_expression 'I > 2\s(I)'
_cod_data_source_file d4md00086b2.cif
_cod_data_source_block DC22177_a
_cod_original_sg_symbol_H-M 'P 21'
_cod_database_code 7248304
_shelx_shelxl_version_number 2018/3
_shelx_space_group_comment
; 
The symmetry employed for this shelxl refinement is uniquely defined 
by the following loop, which should always be used as a source of 
symmetry information in preference to the above space-group names. 
They are only intended as comments. 
;
_shelx_estimated_absorpt_t_min 0.647
_shelx_estimated_absorpt_t_max 0.884

loop_
_space_group_symop_operation_xyz
'x, y, z'
'-x, y+1/2, -z'

loop_
_atom_site_label
_atom_site_type_symbol
_atom_site_fract_x
_atom_site_fract_y
_atom_site_fract_z
_atom_site_U_iso_or_equiv
_atom_site_adp_type
_atom_site_occupancy
_atom_site_site_symmetry_order
_atom_site_calc_flag
_atom_site_refinement_flags_posn
_atom_site_refinement_flags_adp
_atom_site_refinement_flags_occupancy
_atom_site_disorder_assembly
_atom_site_disorder_group
Fe1 Fe -0.20706(5) 0.81653(3) -0.17914(4) 0.01547(13) Uani 1 1 d . . . . .
Fe2 Fe 0.70223(5) 0.31702(3) 0.69654(4) 0.01495(12) Uani 1 1 d . . . . .
Fe3 Fe 0.91703(6) -0.01543(4) 0.41930(5) 0.02431(16) Uani 1 1 d . . . . .
Cl1 Cl -0.26468(9) 0.89123(6) -0.29618(8) 0.0242(2) Uani 1 1 d . . . . .
N1 N -0.2870(3) 0.86450(19) -0.1069(3) 0.0183(7) Uani 1 1 d . . . . .
Cl2 Cl -0.32870(8) 0.74033(6) -0.24113(8) 0.0234(2) Uani 1 1 d . . . . .
Cl3 Cl 0.80846(8) 0.39666(5) 0.77970(8) 0.0212(2) Uani 1 1 d . . . . .
Cl4 Cl 0.77419(9) 0.23467(6) 0.79774(8) 0.0225(2) Uani 1 1 d . . . . .
Cl5 Cl 0.91114(17) 0.07883(9) 0.47842(14) 0.0549(5) Uani 1 1 d . . . . .
Cl6 Cl 0.77212(10) -0.03519(8) 0.30150(11) 0.0366(3) Uani 1 1 d . . . . .
Cl7 Cl 0.94710(12) -0.08849(9) 0.52912(12) 0.0439(4) Uani 1 1 d . . . . .
Cl8 Cl 1.03381(10) -0.01675(8) 0.36698(11) 0.0370(3) Uani 1 1 d . . . . .
N2 N -0.1007(3) 0.8869(2) -0.0885(3) 0.0178(7) Uani 1 1 d . . . . .
N3 N 0.0212(3) 0.95247(19) 0.0013(3) 0.0172(7) Uani 1 1 d . . . . .
N4 N -0.1159(3) 0.76855(19) -0.2391(3) 0.0177(7) Uani 1 1 d . . . . .
N5 N -0.1115(3) 0.75008(19) -0.0708(3) 0.0159(7) Uani 1 1 d . . . . .
N6 N -0.0259(3) 0.68556(19) 0.0485(3) 0.0161(7) Uani 1 1 d . . . . .
N7 N 0.6001(3) 0.34099(19) 0.7600(3) 0.0176(7) Uani 1 1 d . . . . .
N8 N 0.5972(3) 0.38615(18) 0.6001(3) 0.0145(7) Uani 1 1 d . . . . .
N9 N 0.4963(3) 0.45136(19) 0.4894(3) 0.0154(7) Uani 1 1 d . . . . .
N10 N 0.7921(3) 0.2941(2) 0.6202(3) 0.0187(8) Uani 1 1 d . . . . .
N11 N 0.6101(3) 0.2491(2) 0.5902(3) 0.0191(8) Uani 1 1 d . . . . .
N12 N 0.5022(3) 0.1833(2) 0.4871(3) 0.0204(8) Uani 1 1 d . . . . .
C1 C -0.3854(4) 0.8564(3) -0.1310(4) 0.0242(10) Uani 1 1 d . . . . .
H1 H -0.418876 0.821425 -0.171242 0.029 Uiso 1 1 calc R U . . .
C2 C -0.4409(4) 0.8964(3) -0.1000(4) 0.0268(10) Uani 1 1 d . . . . .
H2 H -0.510527 0.888684 -0.117857 0.032 Uiso 1 1 calc R U . . .
C12 C 0.2525(4) 1.0899(3) 0.0908(4) 0.0279(11) Uani 1 1 d . . . . .
H12 H 0.303730 1.121970 0.110604 0.034 Uiso 1 1 calc R U . . .
C13 C 0.2443(4) 1.0470(3) 0.0193(4) 0.0313(12) Uani 1 1 d . . . . .
H13 H 0.290498 1.049645 -0.008556 0.038 Uiso 1 1 calc R U . . .
C14 C 0.1687(4) 1.0004(3) -0.0112(4) 0.0262(10) Uani 1 1 d . . . . .
H14 H 0.161896 0.971845 -0.060793 0.031 Uiso 1 1 calc R U . . .
C15 C 0.1035(4) 0.9962(2) 0.0318(3) 0.0201(9) Uani 1 1 d . . . . .
C16 C -0.0066(3) 0.9057(2) -0.0670(3) 0.0165(8) Uani 1 1 d . . . . .
C17 C 0.0603(3) 0.8734(2) -0.1025(3) 0.0175(8) Uani 1 1 d . . . . .
C18 C 0.0447(4) 0.8794(2) -0.1953(3) 0.0216(9) Uani 1 1 d . . . . .
H18 H -0.006770 0.907054 -0.236443 0.026 Uiso 1 1 calc R U . . .
C19 C 0.1047(4) 0.8448(3) -0.2279(4) 0.0272(10) Uani 1 1 d . . . . .
H19 H 0.094017 0.848475 -0.291592 0.033 Uiso 1 1 calc R U . . .
C20 C 0.1805(4) 0.8046(3) -0.1675(4) 0.0256(10) Uani 1 1 d . . . . .
H20 H 0.221778 0.781144 -0.189743 0.031 Uiso 1 1 calc R U . . .
C21 C 0.1957(4) 0.7990(3) -0.0748(4) 0.0247(10) Uani 1 1 d . . . . .
H21 H 0.246534 0.770893 -0.034036 0.030 Uiso 1 1 calc R U . . .
C22 C 0.1376(4) 0.8340(2) -0.0407(3) 0.0203(9) Uani 1 1 d . . . . .
H22 H 0.149966 0.831261 0.023463 0.024 Uiso 1 1 calc R U . . .
C3 C -0.3922(4) 0.9482(3) -0.0420(4) 0.0264(10) Uani 1 1 d . . . . .
H3 H -0.428499 0.977131 -0.020767 0.032 Uiso 1 1 calc R U . . .
C23 C -0.1319(4) 0.7756(3) -0.3286(3) 0.0232(10) Uani 1 1 d . . . . .
H23 H -0.178129 0.807639 -0.365199 0.028 Uiso 1 1 calc R U . . .
C24 C -0.0836(4) 0.7379(3) -0.3704(3) 0.0281(11) Uani 1 1 d . . . . .
H24 H -0.098544 0.743159 -0.434945 0.034 Uiso 1 1 calc R U . . .
C25 C -0.0136(4) 0.6927(3) -0.3166(4) 0.0258(10) Uani 1 1 d . . . . .
H25 H 0.020968 0.666703 -0.343377 0.031 Uiso 1 1 calc R U . . .
C26 C 0.0055(4) 0.6859(2) -0.2226(3) 0.0215(9) Uani 1 1 d . . . . .
H26 H 0.054110 0.655638 -0.184104 0.026 Uiso 1 1 calc R U . . .
C27 C -0.0474(3) 0.7241(2) -0.1854(3) 0.0160(8) Uani 1 1 d . . . . .
C28 C -0.0418(3) 0.7169(2) -0.0916(3) 0.0164(8) Uani 1 1 d . . . . .
C29 C 0.0143(3) 0.6775(2) -0.0166(3) 0.0148(8) Uani 1 1 d . . . . .
C30 C 0.0980(3) 0.6355(2) 0.0042(3) 0.0188(9) Uani 1 1 d . . . . .
H30 H 0.132969 0.635017 -0.034799 0.023 Uiso 1 1 calc R U . . .
C31 C 0.1271(4) 0.5966(2) 0.0794(4) 0.0222(10) Uani 1 1 d . . . . .
H31 H 0.182606 0.568271 0.093205 0.027 Uiso 1 1 calc R U . . .
C32 C 0.0755(4) 0.5972(2) 0.1392(3) 0.0220(10) Uani 1 1 d . . . . .
C33 C 0.0013(3) 0.6438(2) 0.1274(3) 0.0193(9) Uani 1 1 d . . . . .
C34 C -0.0446(4) 0.6466(3) 0.1897(4) 0.0277(11) Uani 1 1 d . . . . .
H34 H -0.093533 0.678811 0.182498 0.033 Uiso 1 1 calc R U . . .
C35 C -0.0182(4) 0.6022(3) 0.2611(4) 0.0342(13) Uani 1 1 d . . . . .
H35 H -0.048690 0.604401 0.303658 0.041 Uiso 1 1 calc R U . . .
C36 C 0.0527(4) 0.5540(3) 0.2722(4) 0.0325(12) Uani 1 1 d . . . . .
H36 H 0.069299 0.523215 0.321201 0.039 Uiso 1 1 calc R U . . .
C37 C 0.0981(4) 0.5514(2) 0.2122(4) 0.0252(10) Uani 1 1 d . . . . .
H37 H 0.145843 0.518306 0.219573 0.030 Uiso 1 1 calc R U . . .
C38 C -0.1012(3) 0.7315(2) 0.0137(3) 0.0173(8) Uani 1 1 d . . . . .
C39 C -0.1539(4) 0.7621(3) 0.0644(3) 0.0209(9) Uani 1 1 d . . . . .
C40 C -0.1039(4) 0.8092(3) 0.1306(3) 0.0250(10) Uani 1 1 d . . . . .
H40 H -0.035442 0.818858 0.145593 0.030 Uiso 1 1 calc R U . . .
C41 C -0.1543(5) 0.8419(3) 0.1748(4) 0.0307(12) Uani 1 1 d . . . . .
H41 H -0.119803 0.873455 0.221161 0.037 Uiso 1 1 calc R U . . .
C42 C -0.2553(5) 0.8288(3) 0.1514(4) 0.0345(13) Uani 1 1 d . . . . .
H42 H -0.290262 0.852201 0.180400 0.041 Uiso 1 1 calc R U . . .
C43 C -0.3042(4) 0.7817(3) 0.0863(4) 0.0351(13) Uani 1 1 d . . . . .
H43 H -0.372517 0.771930 0.072100 0.042 Uiso 1 1 calc R U . . .
C44 C -0.2554(4) 0.7484(3) 0.0410(4) 0.0286(11) Uani 1 1 d . . . . .
H44 H -0.290122 0.716725 -0.005082 0.034 Uiso 1 1 calc R U . . .
C45 C 0.6107(4) 0.3189(3) 0.8433(3) 0.0250(9) Uani 1 1 d . . . . .
H45 H 0.655315 0.283750 0.870252 0.030 Uiso 1 1 calc R U . . .
C46 C 0.5600(4) 0.3447(3) 0.8923(4) 0.0270(10) Uani 1 1 d . . . . .
H46 H 0.568004 0.327053 0.950776 0.032 Uiso 1 1 calc R U . . .
C47 C 0.4972(4) 0.3969(3) 0.8534(4) 0.0269(10) Uani 1 1 d . . . . .
H47 H 0.463034 0.416773 0.886158 0.032 Uiso 1 1 calc R U . . .
C48 C 0.4843(4) 0.4203(2) 0.7666(3) 0.0215(9) Uani 1 1 d . . . . .
H48 H 0.440907 0.455938 0.739200 0.026 Uiso 1 1 calc R U . . .
C49 C 0.5355(3) 0.3910(2) 0.7199(3) 0.0174(8) Uani 1 1 d . . . . .
C50 C 0.5284(3) 0.4108(2) 0.6297(3) 0.0163(8) Uani 1 1 d . . . . .
C51 C 0.4624(3) 0.4506(2) 0.5598(3) 0.0160(8) Uani 1 1 d . . . . .
C52 C 0.3724(3) 0.4848(2) 0.5469(4) 0.0211(9) Uani 1 1 d . . . . .
H52 H 0.343140 0.479858 0.590192 0.025 Uiso 1 1 calc R U . . .
C53 C 0.3301(4) 0.5240(2) 0.4721(4) 0.0232(10) Uani 1 1 d . . . . .
H53 H 0.269564 0.546113 0.462196 0.028 Uiso 1 1 calc R U . . .
C54 C 0.3741(3) 0.5333(2) 0.4071(3) 0.0204(9) Uani 1 1 d . . . . .
C55 C 0.3366(4) 0.5804(2) 0.3368(4) 0.0256(11) Uani 1 1 d . . . . .
H55 H 0.282235 0.607197 0.332848 0.031 Uiso 1 1 calc R U . . .
C56 C 0.3779(4) 0.5883(3) 0.2735(4) 0.0271(11) Uani 1 1 d . . . . .
H56 H 0.351140 0.619857 0.225479 0.033 Uiso 1 1 calc R U . . .
C57 C 0.4581(4) 0.5504(3) 0.2794(4) 0.0271(11) Uani 1 1 d . . . . .
H57 H 0.485437 0.555757 0.234737 0.033 Uiso 1 1 calc R U . . .
C58 C 0.4995(4) 0.5041(3) 0.3505(4) 0.0231(10) Uani 1 1 d . . . . .
H58 H 0.555619 0.478765 0.355237 0.028 Uiso 1 1 calc R U . . .
C59 C 0.4570(3) 0.4959(2) 0.4139(3) 0.0167(8) Uani 1 1 d . . . . .
C60 C 0.5779(3) 0.4103(2) 0.5166(3) 0.0152(8) Uani 1 1 d . . . . .
C61 C 0.6259(3) 0.3883(2) 0.4562(3) 0.0163(8) Uani 1 1 d . . . . .
C62 C 0.7235(4) 0.4074(3) 0.4737(4) 0.0241(10) Uani 1 1 d . . . . .
H62 H 0.759281 0.436142 0.523887 0.029 Uiso 1 1 calc R U . . .
C63 C 0.7677(4) 0.3843(3) 0.4178(4) 0.0341(13) Uani 1 1 d . . . . .
H63 H 0.833788 0.397749 0.428658 0.041 Uiso 1 1 calc R U . . .
C64 C 0.7155(5) 0.3413(4) 0.3454(4) 0.0400(15) Uani 1 1 d . . . . .
H64 H 0.746499 0.325018 0.307453 0.048 Uiso 1 1 calc R U . . .
C65 C 0.6181(4) 0.3220(3) 0.3282(3) 0.0281(11) Uani 1 1 d . . . . .
H65 H 0.583036 0.292469 0.278861 0.034 Uiso 1 1 calc R U . . .
C66 C 0.5722(4) 0.3459(2) 0.3831(3) 0.0197(9) Uani 1 1 d . . . . .
H66 H 0.505402 0.333501 0.371064 0.024 Uiso 1 1 calc R U . . .
C67 C 0.8853(4) 0.3161(3) 0.6435(3) 0.0252(9) Uani 1 1 d . . . . .
H67 H 0.910315 0.349330 0.689324 0.030 Uiso 1 1 calc R U . . .
C68 C 0.9473(4) 0.2926(3) 0.6040(4) 0.0346(12) Uani 1 1 d . . . . .
H68 H 1.012460 0.310389 0.620679 0.042 Uiso 1 1 calc R U . . .
C69 C 0.9122(5) 0.2429(3) 0.5397(4) 0.0391(14) Uani 1 1 d . . . . .
H69 H 0.953903 0.224683 0.513228 0.047 Uiso 1 1 calc R U . . .
C70 C 0.8161(5) 0.2200(3) 0.5145(4) 0.0349(13) Uani 1 1 d . . . . .
H70 H 0.790503 0.186448 0.469282 0.042 Uiso 1 1 calc R U . . .
C71 C 0.7565(4) 0.2461(2) 0.5554(3) 0.0224(9) Uani 1 1 d . . . . .
C72 C 0.6553(4) 0.2253(2) 0.5351(3) 0.0207(9) Uani 1 1 d . . . . .
C73 C 0.5874(4) 0.1851(2) 0.4675(3) 0.0233(10) Uani 1 1 d . . . . .
C74 C 0.5852(4) 0.1520(3) 0.3874(3) 0.0265(11) Uani 1 1 d . . . . .
H74 H 0.638362 0.157371 0.368561 0.032 Uiso 1 1 calc R U . . .
C75 C 0.5063(5) 0.1129(3) 0.3383(4) 0.0294(12) Uani 1 1 d . . . . .
H75 H 0.502611 0.092595 0.282798 0.035 Uiso 1 1 calc R U . . .
C76 C 0.4278(4) 0.1014(2) 0.3690(3) 0.0254(11) Uani 1 1 d . . . . .
C77 C 0.3559(5) 0.0525(3) 0.3289(4) 0.0327(13) Uani 1 1 d . . . . .
H77 H 0.358242 0.026942 0.279725 0.039 Uiso 1 1 calc R U . . .
C78 C 0.2830(5) 0.0412(3) 0.3590(4) 0.0341(14) Uani 1 1 d . . . . .
H78 H 0.235462 0.007528 0.331474 0.041 Uiso 1 1 calc R U . . .
C79 C 0.2780(5) 0.0788(3) 0.4305(4) 0.0331(12) Uani 1 1 d . . . . .
H79 H 0.226016 0.071438 0.450361 0.040 Uiso 1 1 calc R U . . .
C80 C 0.3488(4) 0.1271(3) 0.4727(4) 0.0281(11) Uani 1 1 d . . . . .
H80 H 0.345285 0.152710 0.521389 0.034 Uiso 1 1 calc R U . . .
C81 C 0.4243(4) 0.1377(2) 0.4436(3) 0.0223(10) Uani 1 1 d . . . . .
C82 C 0.5194(4) 0.2251(2) 0.5603(3) 0.0183(9) Uani 1 1 d . . . . .
C83 C 0.4418(4) 0.2473(2) 0.5909(3) 0.0190(9) Uani 1 1 d . . . . .
C84 C 0.3697(4) 0.2903(2) 0.5330(4) 0.0228(10) Uani 1 1 d . . . . .
H84 H 0.369635 0.302889 0.474881 0.027 Uiso 1 1 calc R U . . .
C85 C 0.2979(4) 0.3148(3) 0.5598(4) 0.0273(10) Uani 1 1 d . . . . .
H85 H 0.249027 0.344591 0.520512 0.033 Uiso 1 1 calc R U . . .
C86 C 0.2971(4) 0.2959(3) 0.6439(4) 0.0321(12) Uani 1 1 d . . . . .
H86 H 0.247314 0.312328 0.661934 0.038 Uiso 1 1 calc R U . . .
C87 C 0.3694(5) 0.2527(3) 0.7020(4) 0.0314(12) Uani 1 1 d . . . . .
H87 H 0.368780 0.239633 0.759693 0.038 Uiso 1 1 calc R U . . .
C88 C 0.4426(4) 0.2286(3) 0.6758(4) 0.0249(10) Uani 1 1 d . . . . .
H88 H 0.492548 0.199580 0.715762 0.030 Uiso 1 1 calc R U . . .
C89 C 0.1758(10) 0.1292(5) 0.5924(10) 0.103(5) Uani 1 1 d D . . . .
H89A H 0.109549 0.117461 0.543717 0.155 Uiso 1 1 calc DR U . . .
H89B H 0.218392 0.145438 0.562952 0.155 Uiso 1 1 calc DR U . . .
H89C H 0.167896 0.162833 0.632629 0.155 Uiso 1 1 calc DR U . . .
C90 C 0.2215(8) 0.0738(6) 0.6474(7) 0.080(4) Uani 1 1 d D . . . .
H90A H 0.166962 0.045189 0.646610 0.096 Uiso 1 1 calc DR U . . .
H90B H 0.257033 0.050156 0.615468 0.096 Uiso 1 1 calc DR U . . .
C91 C 0.2893(7) 0.0824(5) 0.7405(9) 0.099(5) Uani 1 1 d D . . . .
H91A H 0.254609 0.106229 0.772894 0.119 Uiso 1 1 calc DR U . . .
H91B H 0.345121 0.109956 0.741882 0.119 Uiso 1 1 calc DR U . . .
C92 C 0.3330(8) 0.0227(5) 0.7942(9) 0.088(4) Uani 1 1 d D . . . .
H92A H 0.367682 -0.000021 0.760835 0.106 Uiso 1 1 calc DR U . . .
H92B H 0.385877 0.036510 0.855381 0.106 Uiso 1 1 calc DR U . . .
C93 C 0.2758(13) -0.0223(5) 0.8128(9) 0.104(5) Uani 1 1 d D . . . .
H93A H 0.238(6) -0.0019(11) 0.842(6) 0.125 Uiso 1 1 calc DR U . . .
H93B H 0.3187(17) -0.055(3) 0.854(5) 0.125 Uiso 1 1 calc DR U . . .
H93C H 0.231(5) -0.042(3) 0.7556(19) 0.125 Uiso 1 1 calc DR U . . .
C4 C -0.2900(4) 0.9568(2) -0.0158(4) 0.0238(10) Uani 1 1 d . . . . .
H4 H -0.255032 0.991487 0.024349 0.029 Uiso 1 1 calc R U . . .
C5 C -0.2395(4) 0.9142(2) -0.0491(3) 0.0194(9) Uani 1 1 d . . . . .
C6 C -0.1342(3) 0.9208(2) -0.0320(3) 0.0176(8) Uani 1 1 d . . . . .
C7 C -0.0577(4) 0.9603(2) 0.0284(3) 0.0177(8) Uani 1 1 d . . . . .
C8 C -0.0418(4) 0.9982(2) 0.1086(3) 0.0202(9) Uani 1 1 d . . . . .
H8 H -0.089640 0.998150 0.134723 0.024 Uiso 1 1 calc R U . . .
C9 C 0.0424(4) 1.0342(2) 0.1469(3) 0.0230(10) Uani 1 1 d . . . . .
H9 H 0.056235 1.057188 0.203227 0.028 Uiso 1 1 calc R U . . .
C10 C 0.1113(4) 1.0385(2) 0.1044(3) 0.0206(9) Uani 1 1 d . . . . .
C11 C 0.1878(4) 1.0863(2) 0.1322(3) 0.0246(10) Uani 1 1 d . . . . .
H11 H 0.193874 1.116046 0.180212 0.029 Uiso 1 1 calc R U . . .
Fe4A Fe 0.4005(4) 0.6419(2) -0.0671(2) 0.0227(5) Uani 0.627(9) 1 d . . P A 1
Cl9 Cl 0.2447(2) 0.61392(15) -0.1479(3) 0.0464(10) Uani 0.627(9) 1 d . . P A 1
Cl10 Cl 0.4320(5) 0.7369(6) -0.1120(7) 0.0323(12) Uani 0.627(9) 1 d . . P A 1
Cl11 Cl 0.4285(4) 0.65050(16) 0.0801(2) 0.0556(13) Uani 0.627(9) 1 d . . P A 1
Cl12 Cl 0.4955(4) 0.5682(4) -0.0880(5) 0.0312(12) Uani 0.627(9) 1 d . . P A 1
Fe4B Fe 0.3890(6) 0.6442(4) -0.0955(7) 0.0421(16) Uani 0.373(9) 1 d . . P A 2
Cl1B Cl 0.3554(9) 0.6366(3) 0.0259(10) 0.085(4) Uani 0.373(9) 1 d . . P A 2
Cl2B Cl 0.4592(10) 0.7367(10) -0.0936(11) 0.038(2) Uani 0.373(9) 1 d . . P A 2
Cl3B Cl 0.2486(5) 0.6416(6) -0.2248(12) 0.154(9) Uani 0.373(9) 1 d . . P A 2
Cl4B Cl 0.4842(12) 0.5641(8) -0.0980(13) 0.066(4) Uani 0.373(9) 1 d . . P A 2

loop_
_atom_site_aniso_label
_atom_site_aniso_U_11
_atom_site_aniso_U_22
_atom_site_aniso_U_33
_atom_site_aniso_U_23
_atom_site_aniso_U_13
_atom_site_aniso_U_12
Fe1 0.0161(3) 0.0143(3) 0.0141(3) -0.0007(2) 0.0045(2) 0.0024(2)
Fe2 0.0166(3) 0.0126(3) 0.0135(3) 0.0000(2) 0.0042(2) 0.0013(2)
Fe3 0.0256(4) 0.0252(4) 0.0263(4) 0.0003(3) 0.0150(3) 0.0018(3)
Cl1 0.0281(6) 0.0201(5) 0.0201(5) 0.0047(4) 0.0060(4) 0.0070(4)
N1 0.0174(18) 0.0162(18) 0.0218(19) 0.0000(15) 0.0088(15) 0.0016(14)
Cl2 0.0199(5) 0.0194(5) 0.0262(5) -0.0051(4) 0.0052(4) -0.0013(4)
Cl3 0.0231(5) 0.0172(5) 0.0194(5) -0.0024(4) 0.0053(4) -0.0043(4)
Cl4 0.0265(5) 0.0165(5) 0.0196(5) 0.0042(4) 0.0050(4) 0.0031(4)
Cl5 0.0768(13) 0.0387(9) 0.0485(10) -0.0163(7) 0.0255(9) 0.0054(8)
Cl6 0.0256(6) 0.0477(8) 0.0356(7) -0.0054(6) 0.0118(5) -0.0018(6)
Cl7 0.0333(7) 0.0572(10) 0.0452(8) 0.0253(7) 0.0202(6) 0.0068(6)
Cl8 0.0283(6) 0.0524(9) 0.0396(7) 0.0068(7) 0.0235(6) 0.0024(6)
N2 0.0173(17) 0.0166(18) 0.0179(18) 0.0000(14) 0.0060(14) 0.0022(14)
N3 0.0219(19) 0.0152(18) 0.0124(17) -0.0019(14) 0.0050(14) 0.0009(15)
N4 0.0172(17) 0.0188(18) 0.0145(17) -0.0013(14) 0.0042(14) 0.0017(14)
N5 0.0162(17) 0.0172(18) 0.0148(17) -0.0005(14) 0.0070(14) 0.0011(14)
N6 0.0141(16) 0.0183(18) 0.0141(17) 0.0004(14) 0.0041(14) -0.0003(14)
N7 0.0183(18) 0.0172(17) 0.0173(18) -0.0052(14) 0.0077(15) -0.0020(14)
N8 0.0179(17) 0.0136(17) 0.0113(16) 0.0003(13) 0.0054(14) -0.0002(13)
N9 0.0142(17) 0.0139(17) 0.0171(18) 0.0003(14) 0.0058(14) -0.0008(14)
N10 0.0186(18) 0.0211(18) 0.0168(18) -0.0018(14) 0.0078(15) 0.0053(15)
N11 0.0204(18) 0.0171(18) 0.0169(18) 0.0004(15) 0.0051(15) 0.0037(14)
N12 0.025(2) 0.0154(19) 0.0149(18) -0.0027(15) 0.0031(16) 0.0016(15)
C1 0.019(2) 0.026(2) 0.028(3) -0.0049(19) 0.0103(19) -0.0011(18)
C2 0.020(2) 0.030(3) 0.034(3) -0.003(2) 0.014(2) 0.002(2)
C12 0.023(2) 0.024(2) 0.025(2) 0.000(2) -0.0007(19) -0.004(2)
C13 0.027(3) 0.035(3) 0.029(3) 0.000(2) 0.009(2) -0.012(2)
C14 0.025(2) 0.027(3) 0.024(2) -0.006(2) 0.007(2) -0.0080(19)
C15 0.020(2) 0.017(2) 0.016(2) -0.0006(17) 0.0000(17) 0.0000(17)
C16 0.017(2) 0.018(2) 0.0138(19) -0.0004(16) 0.0055(16) 0.0009(16)
C17 0.0156(19) 0.020(2) 0.018(2) -0.0028(17) 0.0076(17) -0.0013(16)
C18 0.022(2) 0.021(2) 0.021(2) 0.0029(17) 0.0084(18) 0.0024(17)
C19 0.034(3) 0.030(3) 0.020(2) 0.001(2) 0.014(2) 0.004(2)
C20 0.026(2) 0.030(3) 0.026(2) 0.000(2) 0.016(2) 0.0052(19)
C21 0.021(2) 0.029(3) 0.023(2) 0.0021(19) 0.0082(19) 0.0037(19)
C22 0.022(2) 0.025(2) 0.015(2) 0.0001(17) 0.0083(17) 0.0022(18)
C3 0.028(3) 0.026(2) 0.030(3) 0.001(2) 0.017(2) 0.008(2)
C23 0.025(2) 0.029(2) 0.016(2) 0.0029(18) 0.0084(18) 0.0056(19)
C24 0.036(3) 0.035(3) 0.017(2) -0.003(2) 0.015(2) 0.006(2)
C25 0.030(3) 0.027(2) 0.023(2) -0.0027(19) 0.013(2) 0.004(2)
C26 0.023(2) 0.020(2) 0.023(2) 0.0004(18) 0.0122(19) 0.0037(18)
C27 0.0146(19) 0.0151(19) 0.018(2) -0.0010(16) 0.0060(16) -0.0008(15)
C28 0.0161(19) 0.0138(19) 0.019(2) -0.0008(16) 0.0073(17) 0.0022(15)
C29 0.0147(19) 0.0146(19) 0.0120(19) -0.0009(15) 0.0026(16) 0.0000(15)
C30 0.016(2) 0.020(2) 0.017(2) -0.0034(17) 0.0034(17) 0.0007(17)
C31 0.017(2) 0.018(2) 0.022(2) -0.0034(18) -0.0007(18) 0.0011(17)
C32 0.019(2) 0.017(2) 0.017(2) 0.0017(17) -0.0046(17) -0.0021(17)
C33 0.016(2) 0.021(2) 0.016(2) 0.0039(17) 0.0020(17) -0.0042(17)
C34 0.024(2) 0.036(3) 0.023(2) 0.009(2) 0.009(2) 0.000(2)
C35 0.029(3) 0.047(3) 0.025(3) 0.010(2) 0.010(2) -0.003(2)
C36 0.032(3) 0.032(3) 0.023(3) 0.012(2) 0.001(2) -0.005(2)
C37 0.023(2) 0.020(2) 0.020(2) 0.0055(18) -0.0036(18) -0.0029(18)
C38 0.0170(19) 0.018(2) 0.0142(19) -0.0016(16) 0.0041(16) -0.0011(17)
C39 0.022(2) 0.028(2) 0.015(2) 0.0027(18) 0.0100(18) 0.0073(18)
C40 0.028(2) 0.029(3) 0.017(2) 0.0001(19) 0.0076(18) 0.005(2)
C41 0.040(3) 0.035(3) 0.017(2) -0.001(2) 0.011(2) 0.013(2)
C42 0.041(3) 0.045(3) 0.024(2) 0.009(2) 0.019(2) 0.021(3)
C43 0.025(3) 0.060(4) 0.024(3) 0.005(3) 0.014(2) 0.013(3)
C44 0.023(2) 0.045(3) 0.020(2) 0.000(2) 0.0116(19) 0.005(2)
C45 0.028(2) 0.027(2) 0.020(2) 0.001(2) 0.0107(18) -0.002(2)
C46 0.030(3) 0.037(3) 0.018(2) -0.002(2) 0.013(2) -0.004(2)
C47 0.032(3) 0.033(3) 0.021(2) -0.008(2) 0.018(2) -0.004(2)
C48 0.023(2) 0.022(2) 0.022(2) -0.0031(18) 0.0114(18) -0.0010(18)
C49 0.022(2) 0.017(2) 0.016(2) -0.0021(16) 0.0102(17) -0.0022(17)
C50 0.018(2) 0.016(2) 0.0133(19) -0.0018(16) 0.0050(16) -0.0011(16)
C51 0.0157(19) 0.0126(19) 0.018(2) -0.0019(15) 0.0056(16) -0.0008(15)
C52 0.016(2) 0.019(2) 0.027(2) -0.0056(18) 0.0085(18) 0.0016(17)
C53 0.016(2) 0.020(2) 0.031(3) -0.0071(19) 0.0058(19) 0.0027(17)
C54 0.017(2) 0.014(2) 0.021(2) -0.0031(17) -0.0012(18) -0.0008(16)
C55 0.018(2) 0.015(2) 0.029(3) -0.0005(18) -0.0046(19) 0.0025(17)
C56 0.022(2) 0.017(2) 0.028(3) 0.0052(19) -0.0033(19) -0.0002(18)
C57 0.030(3) 0.022(2) 0.023(2) 0.0101(19) 0.005(2) -0.002(2)
C58 0.019(2) 0.025(2) 0.023(2) 0.0057(19) 0.0066(18) -0.0003(18)
C59 0.0134(18) 0.015(2) 0.017(2) 0.0008(16) 0.0016(15) -0.0003(15)
C60 0.0145(19) 0.0141(19) 0.0156(19) 0.0012(15) 0.0051(15) 0.0018(15)
C61 0.0144(19) 0.021(2) 0.0146(19) 0.0023(16) 0.0069(16) 0.0015(16)
C62 0.018(2) 0.032(3) 0.025(2) 0.003(2) 0.0113(18) -0.0033(19)
C63 0.021(2) 0.052(4) 0.037(3) -0.001(3) 0.020(2) -0.001(2)
C64 0.032(3) 0.065(4) 0.030(3) -0.006(3) 0.020(2) 0.005(3)
C65 0.025(2) 0.042(3) 0.018(2) -0.003(2) 0.0098(18) 0.003(2)
C66 0.020(2) 0.024(2) 0.015(2) 0.0009(17) 0.0078(17) 0.0037(17)
C67 0.020(2) 0.030(2) 0.024(2) 0.001(2) 0.0069(18) 0.003(2)
C68 0.025(3) 0.047(3) 0.033(3) 0.001(3) 0.014(2) 0.004(2)
C69 0.030(3) 0.050(4) 0.039(3) -0.013(3) 0.015(2) 0.006(3)
C70 0.034(3) 0.041(3) 0.031(3) -0.008(2) 0.015(2) 0.010(2)
C71 0.026(2) 0.021(2) 0.019(2) -0.0012(18) 0.0091(19) 0.0040(18)
C72 0.023(2) 0.015(2) 0.020(2) -0.0013(17) 0.0062(18) 0.0051(17)
C73 0.030(2) 0.017(2) 0.019(2) -0.0016(18) 0.0060(19) 0.0061(18)
C74 0.035(3) 0.022(2) 0.017(2) -0.0025(18) 0.006(2) 0.011(2)
C75 0.040(3) 0.024(2) 0.015(2) -0.0038(18) 0.003(2) 0.012(2)
C76 0.032(3) 0.015(2) 0.014(2) -0.0030(17) -0.0051(19) 0.0065(18)
C77 0.041(3) 0.017(2) 0.020(2) -0.0037(19) -0.006(2) 0.010(2)
C78 0.040(3) 0.015(2) 0.025(3) -0.0022(19) -0.008(2) 0.001(2)
C79 0.037(3) 0.025(3) 0.026(3) -0.003(2) 0.003(2) -0.009(2)
C80 0.033(3) 0.023(2) 0.019(2) -0.0025(19) 0.002(2) -0.003(2)
C81 0.029(2) 0.012(2) 0.017(2) 0.0019(16) 0.0002(19) 0.0006(18)
C82 0.023(2) 0.015(2) 0.0126(19) -0.0050(16) 0.0037(16) 0.0017(17)
C83 0.022(2) 0.014(2) 0.017(2) -0.0044(16) 0.0045(17) -0.0018(16)
C84 0.019(2) 0.022(2) 0.020(2) -0.0042(18) 0.0007(18) -0.0016(18)
C85 0.021(2) 0.027(2) 0.025(2) -0.007(2) 0.0006(18) 0.002(2)
C86 0.030(3) 0.036(3) 0.030(3) -0.013(2) 0.012(2) 0.001(2)
C87 0.041(3) 0.035(3) 0.022(2) -0.005(2) 0.016(2) 0.000(2)
C88 0.029(2) 0.021(2) 0.022(2) -0.0046(19) 0.0085(19) 0.0011(19)
C89 0.111(10) 0.078(8) 0.159(13) -0.031(9) 0.094(10) -0.030(7)
C90 0.074(6) 0.115(9) 0.086(7) 0.042(7) 0.068(6) 0.038(6)
C91 0.052(5) 0.064(6) 0.200(16) 0.008(8) 0.072(8) -0.005(5)
C92 0.060(6) 0.104(9) 0.102(9) -0.016(7) 0.036(6) 0.015(6)
C93 0.218(16) 0.047(5) 0.093(8) -0.024(5) 0.111(10) -0.016(7)
C4 0.028(2) 0.018(2) 0.027(2) -0.0015(18) 0.013(2) 0.0038(19)
C5 0.022(2) 0.018(2) 0.018(2) 0.0025(16) 0.0087(17) 0.0038(17)
C6 0.018(2) 0.015(2) 0.020(2) -0.0012(16) 0.0082(17) 0.0023(16)
C7 0.021(2) 0.015(2) 0.016(2) -0.0007(16) 0.0069(17) 0.0020(16)
C8 0.025(2) 0.019(2) 0.014(2) -0.0004(17) 0.0066(17) 0.0052(17)
C9 0.027(2) 0.015(2) 0.018(2) -0.0019(17) 0.0009(19) 0.0090(18)
C10 0.022(2) 0.016(2) 0.015(2) 0.0014(16) -0.0012(17) 0.0042(17)
C11 0.027(2) 0.018(2) 0.017(2) -0.0015(17) -0.0023(18) 0.0041(19)
Fe4A 0.0288(10) 0.0213(8) 0.0238(10) 0.0043(8) 0.0167(9) 0.0022(7)
Cl9 0.0210(11) 0.0419(15) 0.077(2) -0.0115(14) 0.0217(13) -0.0028(9)
Cl10 0.035(3) 0.0296(18) 0.033(3) 0.013(2) 0.016(2) 0.000(2)
Cl11 0.110(4) 0.0409(15) 0.0308(15) 0.0103(11) 0.0438(19) 0.0159(18)
Cl12 0.0217(13) 0.032(3) 0.047(2) 0.0065(17) 0.0215(12) 0.0138(12)
Fe4B 0.030(2) 0.0217(16) 0.084(5) -0.002(3) 0.033(4) -0.0011(15)
Cl1B 0.119(8) 0.047(3) 0.152(10) 0.027(4) 0.118(8) 0.019(4)
Cl2B 0.051(7) 0.027(3) 0.039(6) 0.000(4) 0.022(5) -0.011(5)
Cl3B 0.034(3) 0.103(8) 0.230(17) -0.113(10) -0.036(6) 0.026(4)
Cl4B 0.107(10) 0.034(5) 0.089(9) 0.002(5) 0.073(8) -0.001(5)

loop_
_atom_type_symbol
_atom_type_description
_atom_type_scat_dispersion_real
_atom_type_scat_dispersion_imag
_atom_type_scat_source
C C 0.0033 0.0016 'International Tables Vol C Tables 4.2.6.8 and 6.1.1.4'
H H 0.0000 0.0000 'International Tables Vol C Tables 4.2.6.8 and 6.1.1.4'
N N 0.0061 0.0033 'International Tables Vol C Tables 4.2.6.8 and 6.1.1.4'
Cl Cl 0.1484 0.1585 'International Tables Vol C Tables 4.2.6.8 and 6.1.1.4'
Fe Fe 0.3463 0.8444 'International Tables Vol C Tables 4.2.6.8 and 6.1.1.4'

loop_
_geom_angle_atom_site_label_1
_geom_angle_atom_site_label_2
_geom_angle_atom_site_label_3
_geom_angle
_geom_angle_site_symmetry_1
_geom_angle_site_symmetry_3
_geom_angle_publ_flag
N2 Fe1 N4 100.92(15) . . ?
N2 Fe1 N5 82.08(14) . . ?
N4 Fe1 N5 75.02(15) . . ?
N2 Fe1 N1 75.35(15) . . ?
N4 Fe1 N1 174.91(15) . . ?
N5 Fe1 N1 100.85(15) . . ?
N2 Fe1 Cl2 164.84(12) . . ?
N4 Fe1 Cl2 90.61(11) . . ?
N5 Fe1 Cl2 91.56(11) . . ?
N1 Fe1 Cl2 92.49(11) . . ?
N2 Fe1 Cl1 89.72(11) . . ?
N4 Fe1 Cl1 92.59(11) . . ?
N5 Fe1 Cl1 163.44(11) . . ?
N1 Fe1 Cl1 90.87(11) . . ?
Cl2 Fe1 Cl1 99.65(5) . . ?
N11 Fe2 N10 75.94(16) . . ?
N11 Fe2 N7 100.21(15) . . ?
N10 Fe2 N7 174.53(15) . . ?
N11 Fe2 N8 82.01(14) . . ?
N10 Fe2 N8 99.93(15) . . ?
N7 Fe2 N8 75.52(15) . . ?
N11 Fe2 Cl3 166.10(12) . . ?
N10 Fe2 Cl3 92.82(12) . . ?
N7 Fe2 Cl3 90.40(11) . . ?
N8 Fe2 Cl3 92.10(11) . . ?
N11 Fe2 Cl4 90.49(11) . . ?
N10 Fe2 Cl4 90.79(11) . . ?
N7 Fe2 Cl4 93.15(12) . . ?
N8 Fe2 Cl4 164.96(11) . . ?
Cl3 Fe2 Cl4 97.93(5) . . ?
Cl5 Fe3 Cl8 110.46(8) . . ?
Cl5 Fe3 Cl6 109.28(8) . . ?
Cl8 Fe3 Cl6 108.17(7) . . ?
Cl5 Fe3 Cl7 108.12(8) . . ?
Cl8 Fe3 Cl7 110.97(7) . . ?
Cl6 Fe3 Cl7 109.83(7) . . ?
C1 N1 C5 118.2(4) . . ?
C1 N1 Fe1 123.1(3) . . ?
C5 N1 Fe1 117.3(3) . . ?
C16 N2 C6 107.4(4) . . ?
C16 N2 Fe1 138.0(3) . . ?
C6 N2 Fe1 114.4(3) . . ?
C16 N3 C7 108.0(4) . . ?
C16 N3 C15 129.9(4) . . ?
C7 N3 C15 121.2(4) . . ?
C23 N4 C27 118.9(4) . . ?
C23 N4 Fe1 122.8(3) . . ?
C27 N4 Fe1 117.8(3) . . ?
C38 N5 C28 108.1(4) . . ?
C38 N5 Fe1 136.8(3) . . ?
C28 N5 Fe1 115.1(3) . . ?
C38 N6 C29 107.8(4) . . ?
C38 N6 C33 130.2(4) . . ?
C29 N6 C33 121.3(4) . . ?
C45 N7 C49 119.1(4) . . ?
C45 N7 Fe2 123.7(3) . . ?
C49 N7 Fe2 115.9(3) . . ?
C60 N8 C50 108.5(4) . . ?
C60 N8 Fe2 137.2(3) . . ?
C50 N8 Fe2 114.3(3) . . ?
C60 N9 C51 107.4(4) . . ?
C60 N9 C59 130.7(4) . . ?
C51 N9 C59 121.3(4) . . ?
C67 N10 C71 118.7(4) . . ?
C67 N10 Fe2 124.1(3) . . ?
C71 N10 Fe2 116.3(3) . . ?
C82 N11 C72 108.7(4) . . ?
C82 N11 Fe2 137.1(3) . . ?
C72 N11 Fe2 114.1(3) . . ?
C82 N12 C73 107.5(4) . . ?
C82 N12 C81 130.5(5) . . ?
C73 N12 C81 121.4(4) . . ?
N1 C1 C2 123.2(5) . . ?
N1 C1 H1 118.4 . . ?
C2 C1 H1 118.4 . . ?
C1 C2 C3 118.4(5) . . ?
C1 C2 H2 120.8 . . ?
C3 C2 H2 120.8 . . ?
C11 C12 C13 120.6(5) . . ?
C11 C12 H12 119.7 . . ?
C13 C12 H12 119.7 . . ?
C14 C13 C12 120.2(5) . . ?
C14 C13 H13 119.9 . . ?
C12 C13 H13 119.9 . . ?
C15 C14 C13 119.1(5) . . ?
C15 C14 H14 120.4 . . ?
C13 C14 H14 120.4 . . ?
C14 C15 C10 121.4(5) . . ?
C14 C15 N3 122.5(4) . . ?
C10 C15 N3 115.9(4) . . ?
N2 C16 N3 109.8(4) . . ?
N2 C16 C17 123.5(4) . . ?
N3 C16 C17 126.1(4) . . ?
C18 C17 C22 120.6(4) . . ?
C18 C17 C16 121.1(4) . . ?
C22 C17 C16 118.2(4) . . ?
C17 C18 C19 119.6(5) . . ?
C17 C18 H18 120.2 . . ?
C19 C18 H18 120.2 . . ?
C18 C19 C20 120.2(5) . . ?
C18 C19 H19 119.9 . . ?
C20 C19 H19 119.9 . . ?
C21 C20 C19 119.8(5) . . ?
C21 C20 H20 120.1 . . ?
C19 C20 H20 120.1 . . ?
C22 C21 C20 120.8(5) . . ?
C22 C21 H21 119.6 . . ?
C20 C21 H21 119.6 . . ?
C21 C22 C17 119.0(4) . . ?
C21 C22 H22 120.5 . . ?
C17 C22 H22 120.5 . . ?
C4 C3 C2 119.0(5) . . ?
C4 C3 H3 120.5 . . ?
C2 C3 H3 120.5 . . ?
N4 C23 C24 122.8(5) . . ?
N4 C23 H23 118.6 . . ?
C24 C23 H23 118.6 . . ?
C25 C24 C23 118.9(4) . . ?
C25 C24 H24 120.6 . . ?
C23 C24 H24 120.6 . . ?
C24 C25 C26 119.0(5) . . ?
C24 C25 H25 120.5 . . ?
C26 C25 H25 120.5 . . ?
C25 C26 C27 119.3(5) . . ?
C25 C26 H26 120.4 . . ?
C27 C26 H26 120.4 . . ?
N4 C27 C26 121.2(4) . . ?
N4 C27 C28 114.3(4) . . ?
C26 C27 C28 124.4(4) . . ?
N5 C28 C29 108.9(4) . . ?
N5 C28 C27 117.4(4) . . ?
C29 C28 C27 133.3(4) . . ?
C28 C29 N6 105.8(4) . . ?
C28 C29 C30 134.4(4) . . ?
N6 C29 C30 119.7(4) . . ?
C31 C30 C29 119.4(5) . . ?
C31 C30 H30 120.3 . . ?
C29 C30 H30 120.3 . . ?
C30 C31 C32 120.9(4) . . ?
C30 C31 H31 119.5 . . ?
C32 C31 H31 119.5 . . ?
C33 C32 C37 118.1(5) . . ?
C33 C32 C31 120.7(4) . . ?
C37 C32 C31 121.2(5) . . ?
C34 C33 C32 120.4(5) . . ?
C34 C33 N6 122.9(5) . . ?
C32 C33 N6 116.7(4) . . ?
C35 C34 C33 119.4(5) . . ?
C35 C34 H34 120.3 . . ?
C33 C34 H34 120.3 . . ?
C34 C35 C36 121.2(6) . . ?
C34 C35 H35 119.4 . . ?
C36 C35 H35 119.4 . . ?
C37 C36 C35 119.6(5) . . ?
C37 C36 H36 120.2 . . ?
C35 C36 H36 120.2 . . ?
C36 C37 C32 121.2(5) . . ?
C36 C37 H37 119.4 . . ?
C32 C37 H37 119.4 . . ?
N5 C38 N6 109.3(4) . . ?
N5 C38 C39 123.7(4) . . ?
N6 C38 C39 126.6(4) . . ?
C40 C39 C44 120.3(5) . . ?
C40 C39 C38 118.6(4) . . ?
C44 C39 C38 120.8(5) . . ?
C41 C40 C39 119.7(5) . . ?
C41 C40 H40 120.1 . . ?
C39 C40 H40 120.1 . . ?
C40 C41 C42 120.2(5) . . ?
C40 C41 H41 119.9 . . ?
C42 C41 H41 119.9 . . ?
C43 C42 C41 119.8(5) . . ?
C43 C42 H42 120.1 . . ?
C41 C42 H42 120.1 . . ?
C42 C43 C44 121.0(6) . . ?
C42 C43 H43 119.5 . . ?
C44 C43 H43 119.5 . . ?
C43 C44 C39 118.9(5) . . ?
C43 C44 H44 120.5 . . ?
C39 C44 H44 120.5 . . ?
N7 C45 C46 123.2(5) . . ?
N7 C45 H45 118.4 . . ?
C46 C45 H45 118.4 . . ?
C45 C46 C47 117.8(5) . . ?
C45 C46 H46 121.1 . . ?
C47 C46 H46 121.1 . . ?
C46 C47 C48 119.9(5) . . ?
C46 C47 H47 120.1 . . ?
C48 C47 H47 120.1 . . ?
C47 C48 C49 119.3(5) . . ?
C47 C48 H48 120.4 . . ?
C49 C48 H48 120.4 . . ?
N7 C49 C48 120.6(4) . . ?
N7 C49 C50 114.9(4) . . ?
C48 C49 C50 124.5(4) . . ?
N8 C50 C51 108.6(4) . . ?
N8 C50 C49 118.1(4) . . ?
C51 C50 C49 133.3(4) . . ?
C50 C51 N9 105.9(4) . . ?
C50 C51 C52 134.3(4) . . ?
N9 C51 C52 119.8(4) . . ?
C53 C52 C51 118.6(5) . . ?
C53 C52 H52 120.7 . . ?
C51 C52 H52 120.7 . . ?
C52 C53 C54 121.7(4) . . ?
C52 C53 H53 119.2 . . ?
C54 C53 H53 119.2 . . ?
C55 C54 C59 118.8(5) . . ?
C55 C54 C53 120.8(5) . . ?
C59 C54 C53 120.4(4) . . ?
C56 C55 C54 120.5(5) . . ?
C56 C55 H55 119.7 . . ?
C54 C55 H55 119.7 . . ?
C55 C56 C57 120.4(5) . . ?
C55 C56 H56 119.8 . . ?
C57 C56 H56 119.8 . . ?
C56 C57 C58 120.7(5) . . ?
C56 C57 H57 119.6 . . ?
C58 C57 H57 119.6 . . ?
C59 C58 C57 118.8(5) . . ?
C59 C58 H58 120.6 . . ?
C57 C58 H58 120.6 . . ?
C58 C59 C54 120.8(4) . . ?
C58 C59 N9 122.3(4) . . ?
C54 C59 N9 117.0(4) . . ?
N8 C60 N9 109.6(4) . . ?
N8 C60 C61 124.5(4) . . ?
N9 C60 C61 125.2(4) . . ?
C62 C61 C66 121.0(4) . . ?
C62 C61 C60 120.9(4) . . ?
C66 C61 C60 118.0(4) . . ?
C63 C62 C61 119.6(5) . . ?
C63 C62 H62 120.2 . . ?
C61 C62 H62 120.2 . . ?
C62 C63 C64 119.9(5) . . ?
C62 C63 H63 120.0 . . ?
C64 C63 H63 120.0 . . ?
C65 C64 C63 120.4(5) . . ?
C65 C64 H64 119.8 . . ?
C63 C64 H64 119.8 . . ?
C66 C65 C64 120.1(5) . . ?
C66 C65 H65 120.0 . . ?
C64 C65 H65 120.0 . . ?
C65 C66 C61 119.0(5) . . ?
C65 C66 H66 120.5 . . ?
C61 C66 H66 120.5 . . ?
N10 C67 C68 122.9(5) . . ?
N10 C67 H67 118.5 . . ?
C68 C67 H67 118.5 . . ?
C69 C68 C67 118.5(6) . . ?
C69 C68 H68 120.8 . . ?
C67 C68 H68 120.8 . . ?
C70 C69 C68 119.2(5) . . ?
C70 C69 H69 120.4 . . ?
C68 C69 H69 120.4 . . ?
C69 C70 C71 119.8(6) . . ?
C69 C70 H70 120.1 . . ?
C71 C70 H70 120.1 . . ?
N10 C71 C70 120.8(5) . . ?
N10 C71 C72 114.6(4) . . ?
C70 C71 C72 124.6(5) . . ?
N11 C72 C73 108.5(4) . . ?
N11 C72 C71 118.2(4) . . ?
C73 C72 C71 133.3(5) . . ?
C72 C73 N12 105.3(4) . . ?
C72 C73 C74 135.2(5) . . ?
N12 C73 C74 119.4(5) . . ?
C75 C74 C73 119.2(5) . . ?
C75 C74 H74 120.4 . . ?
C73 C74 H74 120.4 . . ?
C74 C75 C76 121.0(5) . . ?
C74 C75 H75 119.5 . . ?
C76 C75 H75 119.5 . . ?
C77 C76 C81 118.3(6) . . ?
C77 C76 C75 121.3(5) . . ?
C81 C76 C75 120.3(5) . . ?
C78 C77 C76 121.2(5) . . ?
C78 C77 H77 119.4 . . ?
C76 C77 H77 119.4 . . ?
C77 C78 C79 120.0(5) . . ?
C77 C78 H78 120.0 . . ?
C79 C78 H78 120.0 . . ?
C80 C79 C78 120.3(6) . . ?
C80 C79 H79 119.8 . . ?
C78 C79 H79 119.8 . . ?
C81 C80 C79 119.7(5) . . ?
C81 C80 H80 120.2 . . ?
C79 C80 H80 120.2 . . ?
C80 C81 C76 120.4(5) . . ?
C80 C81 N12 122.7(5) . . ?
C76 C81 N12 116.9(5) . . ?
N11 C82 N12 109.9(4) . . ?
N11 C82 C83 124.6(4) . . ?
N12 C82 C83 124.9(4) . . ?
C88 C83 C84 120.4(5) . . ?
C88 C83 C82 122.1(4) . . ?
C84 C83 C82 117.4(4) . . ?
C85 C84 C83 120.0(5) . . ?
C85 C84 H84 120.0 . . ?
C83 C84 H84 120.0 . . ?
C86 C85 C84 120.1(5) . . ?
C86 C85 H85 119.9 . . ?
C84 C85 H85 119.9 . . ?
C85 C86 C87 119.9(5) . . ?
C85 C86 H86 120.0 . . ?
C87 C86 H86 120.0 . . ?
C88 C87 C86 120.1(5) . . ?
C88 C87 H87 119.9 . . ?
C86 C87 H87 119.9 . . ?
C83 C88 C87 119.4(5) . . ?
C83 C88 H88 120.3 . . ?
C87 C88 H88 120.3 . . ?
C90 C89 H89A 109.5 . . ?
C90 C89 H89B 109.5 . . ?
H89A C89 H89B 109.5 . . ?
C90 C89 H89C 109.5 . . ?
H89A C89 H89C 109.5 . . ?
H89B C89 H89C 109.5 . . ?
C91 C90 C89 118.8(13) . . ?
C91 C90 H90A 107.6 . . ?
C89 C90 H90A 107.6 . . ?
C91 C90 H90B 107.6 . . ?
C89 C90 H90B 107.6 . . ?
H90A C90 H90B 107.1 . . ?
C90 C91 C92 116.1(11) . . ?
C90 C91 H91A 108.3 . . ?
C92 C91 H91A 108.3 . . ?
C90 C91 H91B 108.3 . . ?
C92 C91 H91B 108.3 . . ?
H91A C91 H91B 107.4 . . ?
C93 C92 C91 122.4(11) . . ?
C93 C92 H92A 106.7 . . ?
C91 C92 H92A 106.7 . . ?
C93 C92 H92B 106.7 . . ?
C91 C92 H92B 106.7 . . ?
H92A C92 H92B 106.6 . . ?
C92 C93 H93A 109.5 . . ?
C92 C93 H93B 109.5 . . ?
H93A C93 H93B 109.5 . . ?
C92 C93 H93C 109.5 . . ?
H93A C93 H93C 109.5 . . ?
H93B C93 H93C 109.5 . . ?
C5 C4 C3 119.1(5) . . ?
C5 C4 H4 120.5 . . ?
C3 C4 H4 120.5 . . ?
N1 C5 C4 122.1(4) . . ?
N1 C5 C6 113.4(4) . . ?
C4 C5 C6 124.3(4) . . ?
N2 C6 C7 109.7(4) . . ?
N2 C6 C5 118.2(4) . . ?
C7 C6 C5 131.8(4) . . ?
C6 C7 N3 104.8(4) . . ?
C6 C7 C8 135.8(5) . . ?
N3 C7 C8 119.1(4) . . ?
C9 C8 C7 118.7(5) . . ?
C9 C8 H8 120.6 . . ?
C7 C8 H8 120.6 . . ?
C8 C9 C10 121.3(4) . . ?
C8 C9 H9 119.3 . . ?
C10 C9 H9 119.3 . . ?
C15 C10 C11 117.9(5) . . ?
C15 C10 C9 120.7(4) . . ?
C11 C10 C9 121.4(5) . . ?
C12 C11 C10 120.7(5) . . ?
C12 C11 H11 119.6 . . ?
C10 C11 H11 119.6 . . ?
Cl9 Fe4A Cl12 107.7(3) . . ?
Cl9 Fe4A Cl11 109.0(3) . . ?
Cl12 Fe4A Cl11 111.7(3) . . ?
Cl9 Fe4A Cl10 111.2(2) . . ?
Cl12 Fe4A Cl10 110.0(4) . . ?
Cl11 Fe4A Cl10 107.3(4) . . ?
Cl2B Fe4B Cl1B 109.5(7) . . ?
Cl2B Fe4B Cl4B 111.6(7) . . ?
Cl1B Fe4B Cl4B 110.2(6) . . ?
Cl2B Fe4B Cl3B 106.7(6) . . ?
Cl1B Fe4B Cl3B 110.0(6) . . ?
Cl4B Fe4B Cl3B 108.7(6) . . ?

loop_
_geom_bond_atom_site_label_1
_geom_bond_atom_site_label_2
_geom_bond_distance
_geom_bond_site_symmetry_2
_geom_bond_publ_flag
Fe1 N2 2.170(4) . ?
Fe1 N4 2.172(4) . ?
Fe1 N5 2.178(4) . ?
Fe1 N1 2.183(4) . ?
Fe1 Cl2 2.2685(13) . ?
Fe1 Cl1 2.2763(13) . ?
Fe2 N11 2.166(4) . ?
Fe2 N10 2.176(4) . ?
Fe2 N7 2.177(4) . ?
Fe2 N8 2.179(4) . ?
Fe2 Cl3 2.2653(13) . ?
Fe2 Cl4 2.2661(12) . ?
Fe3 Cl5 2.1777(18) . ?
Fe3 Cl8 2.1883(14) . ?
Fe3 Cl6 2.1892(16) . ?
Fe3 Cl7 2.1960(16) . ?
N1 C1 1.338(6) . ?
N1 C5 1.356(6) . ?
N2 C16 1.331(6) . ?
N2 C6 1.375(6) . ?
N3 C16 1.375(6) . ?
N3 C7 1.399(6) . ?
N3 C15 1.420(6) . ?
N4 C23 1.334(6) . ?
N4 C27 1.361(6) . ?
N5 C38 1.330(6) . ?
N5 C28 1.378(6) . ?
N6 C38 1.382(6) . ?
N6 C29 1.390(6) . ?
N6 C33 1.424(6) . ?
N7 C45 1.333(6) . ?
N7 C49 1.364(6) . ?
N8 C60 1.320(6) . ?
N8 C50 1.372(6) . ?
N9 C60 1.379(6) . ?
N9 C51 1.392(6) . ?
N9 C59 1.419(6) . ?
N10 C67 1.335(6) . ?
N10 C71 1.361(6) . ?
N11 C82 1.306(6) . ?
N11 C72 1.383(6) . ?
N12 C82 1.376(6) . ?
N12 C73 1.406(7) . ?
N12 C81 1.414(6) . ?
C1 C2 1.384(7) . ?
C1 H1 0.9500 . ?
C2 C3 1.393(8) . ?
C2 H2 0.9500 . ?
C12 C11 1.359(8) . ?
C12 C13 1.398(8) . ?
C12 H12 0.9500 . ?
C13 C14 1.392(7) . ?
C13 H13 0.9500 . ?
C14 C15 1.385(7) . ?
C14 H14 0.9500 . ?
C15 C10 1.405(7) . ?
C16 C17 1.477(6) . ?
C17 C18 1.385(7) . ?
C17 C22 1.402(7) . ?
C18 C19 1.389(7) . ?
C18 H18 0.9500 . ?
C19 C20 1.392(7) . ?
C19 H19 0.9500 . ?
C20 C21 1.384(7) . ?
C20 H20 0.9500 . ?
C21 C22 1.384(7) . ?
C21 H21 0.9500 . ?
C22 H22 0.9500 . ?
C3 C4 1.387(7) . ?
C3 H3 0.9500 . ?
C23 C24 1.390(7) . ?
C23 H23 0.9500 . ?
C24 C25 1.383(8) . ?
C24 H24 0.9500 . ?
C25 C26 1.392(7) . ?
C25 H25 0.9500 . ?
C26 C27 1.396(6) . ?
C26 H26 0.9500 . ?
C27 C28 1.452(6) . ?
C28 C29 1.385(6) . ?
C29 C30 1.423(6) . ?
C30 C31 1.345(7) . ?
C30 H30 0.9500 . ?
C31 C32 1.434(8) . ?
C31 H31 0.9500 . ?
C32 C33 1.405(7) . ?
C32 C37 1.415(7) . ?
C33 C34 1.404(7) . ?
C34 C35 1.374(8) . ?
C34 H34 0.9500 . ?
C35 C36 1.397(9) . ?
C35 H35 0.9500 . ?
C36 C37 1.365(9) . ?
C36 H36 0.9500 . ?
C37 H37 0.9500 . ?
C38 C39 1.467(6) . ?
C39 C40 1.388(7) . ?
C39 C44 1.402(7) . ?
C40 C41 1.385(7) . ?
C40 H40 0.9500 . ?
C41 C42 1.393(9) . ?
C41 H41 0.9500 . ?
C42 C43 1.376(10) . ?
C42 H42 0.9500 . ?
C43 C44 1.388(7) . ?
C43 H43 0.9500 . ?
C44 H44 0.9500 . ?
C45 C46 1.383(7) . ?
C45 H45 0.9500 . ?
C46 C47 1.384(8) . ?
C46 H46 0.9500 . ?
C47 C48 1.384(7) . ?
C47 H47 0.9500 . ?
C48 C49 1.390(6) . ?
C48 H48 0.9500 . ?
C49 C50 1.439(6) . ?
C50 C51 1.388(6) . ?
C51 C52 1.433(6) . ?
C52 C53 1.347(7) . ?
C52 H52 0.9500 . ?
C53 C54 1.433(7) . ?
C53 H53 0.9500 . ?
C54 C55 1.402(7) . ?
C54 C59 1.406(6) . ?
C55 C56 1.375(8) . ?
C55 H55 0.9500 . ?
C56 C57 1.383(8) . ?
C56 H56 0.9500 . ?
C57 C58 1.401(7) . ?
C57 H57 0.9500 . ?
C58 C59 1.391(7) . ?
C58 H58 0.9500 . ?
C60 C61 1.471(6) . ?
C61 C62 1.394(6) . ?
C61 C66 1.397(7) . ?
C62 C63 1.380(7) . ?
C62 H62 0.9500 . ?
C63 C64 1.394(9) . ?
C63 H63 0.9500 . ?
C64 C65 1.394(8) . ?
C64 H64 0.9500 . ?
C65 C66 1.390(7) . ?
C65 H65 0.9500 . ?
C66 H66 0.9500 . ?
C67 C68 1.387(7) . ?
C67 H67 0.9500 . ?
C68 C69 1.382(9) . ?
C68 H68 0.9500 . ?
C69 C70 1.375(9) . ?
C69 H69 0.9500 . ?
C70 C71 1.394(7) . ?
C70 H70 0.9500 . ?
C71 C72 1.444(7) . ?
C72 C73 1.386(7) . ?
C73 C74 1.422(7) . ?
C74 C75 1.356(8) . ?
C74 H74 0.9500 . ?
C75 C76 1.441(9) . ?
C75 H75 0.9500 . ?
C76 C77 1.404(8) . ?
C76 C81 1.412(7) . ?
C77 C78 1.359(10) . ?
C77 H77 0.9500 . ?
C78 C79 1.394(9) . ?
C78 H78 0.9500 . ?
C79 C80 1.392(7) . ?
C79 H79 0.9500 . ?
C80 C81 1.380(8) . ?
C80 H80 0.9500 . ?
C82 C83 1.481(7) . ?
C83 C88 1.386(7) . ?
C83 C84 1.388(7) . ?
C84 C85 1.385(7) . ?
C84 H84 0.9500 . ?
C85 C86 1.383(8) . ?
C85 H85 0.9500 . ?
C86 C87 1.393(9) . ?
C86 H86 0.9500 . ?
C87 C88 1.393(8) . ?
C87 H87 0.9500 . ?
C88 H88 0.9500 . ?
C89 C90 1.422(11) . ?
C89 H89A 0.9800 . ?
C89 H89B 0.9800 . ?
C89 H89C 0.9800 . ?
C90 C91 1.392(11) . ?
C90 H90A 0.9900 . ?
C90 H90B 0.9900 . ?
C91 C92 1.480(10) . ?
C91 H91A 0.9900 . ?
C91 H91B 0.9900 . ?
C92 C93 1.365(10) . ?
C92 H92A 0.9900 . ?
C92 H92B 0.9900 . ?
C93 H93A 0.96(3) . ?
C93 H93B 0.96(3) . ?
C93 H93C 0.96(3) . ?
C4 C5 1.386(7) . ?
C4 H4 0.9500 . ?
C5 C6 1.457(6) . ?
C6 C7 1.388(7) . ?
C7 C8 1.418(6) . ?
C8 C9 1.346(7) . ?
C8 H8 0.9500 . ?
C9 C10 1.429(8) . ?
C9 H9 0.9500 . ?
C10 C11 1.418(7) . ?
C11 H11 0.9500 . ?
Fe4A Cl9 2.171(5) . ?
Fe4A Cl12 2.182(7) . ?
Fe4A Cl11 2.182(4) . ?
Fe4A Cl10 2.202(12) . ?
Fe4B Cl2B 2.17(2) . ?
Fe4B Cl1B 2.169(10) . ?
Fe4B Cl4B 2.178(18) . ?
Fe4B Cl3B 2.201(11) . ?
